data_4026202
loop_
_publ_author_name
'Marina Martjuga'
'Sergey Belyakov'
'Edvards Liepinsh'
'Edgars Suna'

_publ_section_title
;
 Asymmetric Synthesis of 1,3-Diamines. II: Diastereoselective Reduction of
 Atropisomeric N-tert-Butanesulfinylketimines
;
_journal_name_full 'Journal of Organic Chemistry'
_journal_page_first 2635
_journal_page_last 2647
_journal_paper_doi 10.1021/jo1025767
_journal_volume 76
_journal_year 2011
_chemical_absolute_configuration rmad
_chemical_formula_moiety 'C15 H23 Cl N2 O S'
_chemical_formula_sum 'C15 H23 Cl N2 O S'
_chemical_formula_weight 314.86
_chemical_name_systematic
; 
 ? 
;
_space_group_IT_number 19
_symmetry_cell_setting orthorhombic
_symmetry_space_group_name_Hall 'P 2ac 2ab'
_symmetry_space_group_name_H-M 'P 21 21 21'
_atom_sites_solution_hydrogens mixed
_atom_sites_solution_primary direct
_atom_sites_solution_secondary difmap
_audit_creation_method SHELXL-97
_cell_angle_alpha 90.00
_cell_angle_beta 90.00
_cell_angle_gamma 90.00
_cell_formula_units_Z 4
_cell_length_a 6.5475(2)
_cell_length_b 16.1647(4)
_cell_length_c 16.3838(6)
_cell_measurement_reflns_used 1828
_cell_measurement_temperature 153(2)
_cell_measurement_theta_max 27.5
_cell_measurement_theta_min 0.8
_cell_volume 1734.03(9)
_computing_structure_refinement 'SHELXL-97 (Sheldrick, 1997)'
_computing_structure_solution 'SHELXS-97 (Sheldrick, 1990)'
_diffrn_ambient_temperature 153(2)
_diffrn_measured_fraction_theta_full 0.99
_diffrn_measured_fraction_theta_max 0.99
_diffrn_measurement_device_type 'Bruker-Nonius KappaCCD'
_diffrn_measurement_method '\f and \w scan'
_diffrn_radiation_monochromator graphite
_diffrn_radiation_source 'fine-focus sealed tube'
_diffrn_radiation_type MoK\a
_diffrn_radiation_wavelength 0.71073
_diffrn_reflns_av_R_equivalents 0.0046
_diffrn_reflns_av_sigmaI/netI 0.0588
_diffrn_reflns_limit_h_max 8
_diffrn_reflns_limit_h_min -8
_diffrn_reflns_limit_k_max 22
_diffrn_reflns_limit_k_min -21
_diffrn_reflns_limit_l_max 22
_diffrn_reflns_limit_l_min -22
_diffrn_reflns_number 4638
_diffrn_reflns_theta_full 29.5
_diffrn_reflns_theta_max 29.5
_diffrn_reflns_theta_min 1.77
_exptl_absorpt_coefficient_mu 0.339
_exptl_absorpt_correction_type none
_exptl_crystal_colour Colourless
_exptl_crystal_density_diffrn 1.206
_exptl_crystal_description Plate
_exptl_crystal_F_000 672
_exptl_crystal_size_max 0.29
_exptl_crystal_size_mid 0.22
_exptl_crystal_size_min 0.07
_refine_diff_density_max 0.578
_refine_diff_density_min -0.605
_refine_diff_density_rms 0.194
_refine_ls_abs_structure_details 'Flack H D (1983), Acta Cryst. A39, 876-881'
_refine_ls_abs_structure_Flack 0.10(11)
_refine_ls_extinction_method none
_refine_ls_goodness_of_fit_ref 1.117
_refine_ls_hydrogen_treatment constr
_refine_ls_matrix_type full
_refine_ls_number_parameters 181
_refine_ls_number_reflns 4636
_refine_ls_number_restraints 0
_refine_ls_restrained_S_all 1.117
_refine_ls_R_factor_all 0.0819
_refine_ls_R_factor_gt 0.0520
_refine_ls_shift/su_max 0.001
_refine_ls_shift/su_mean 0.000
_refine_ls_structure_factor_coef Fsqd
_refine_ls_weighting_details 'calc w=1/[\s^2^(Fo^2^)+(0.0985P)^2^+0.0000P] where P=(Fo^2^+2Fc^2^)/3'
_refine_ls_weighting_scheme calc
_refine_ls_wR_factor_gt 0.1320
_refine_ls_wR_factor_ref 0.1676
_reflns_number_gt 3619
_reflns_number_total 4636
_reflns_threshold_expression >2sigma(I)
_cod_data_source_file jo1025767_si_002_4d.cif
_cod_data_source_block 4d
_cod_depositor_comments
;
The following automatic conversions were performed:

'_atom_sites_solution_hydrogens' value 'geom, diff' was changed to
'mixed'.

Automatic conversion script
Id: cif_fix_values 6452 2018-10-05 10:23:21Z andrius 
;
_cod_database_code 4026202
_cod_database_fobs_code 4026202

loop_
_symmetry_equiv_pos_as_xyz
'x, y, z'
'-x+1/2, -y, z+1/2'
'x+1/2, -y+1/2, -z'
'-x, y+1/2, -z+1/2'

loop_
_atom_site_label
_atom_site_type_symbol
_atom_site_fract_x
_atom_site_fract_y
_atom_site_fract_z
_atom_site_U_iso_or_equiv
_atom_site_adp_type
_atom_site_occupancy
_atom_site_symmetry_multiplicity
_atom_site_calc_flag
_atom_site_refinement_flags
Cl4 Cl -0.00491(14) 0.88101(5) 0.62187(5) 0.0464(2) Uani 1 1 d .
S13 S 0.03507(10) 0.88427(4) 0.97011(4) 0.02608(18) Uani 1 1 d .
O14 O -0.1549(4) 0.85761(13) 0.92782(16) 0.0427(6) Uani 1 1 d .
C2 C 0.1818(4) 0.97774(17) 0.83435(18) 0.0258(6) Uani 1 1 d .
C3 C 0.0636(4) 0.95542(16) 0.76706(18) 0.0264(6) Uani 1 1 d .
H3 H -0.0748 0.9747 0.7633 0.032 Uiso 1 1 d R
N12 N 0.0273(4) 0.99177(13) 0.96927(15) 0.0273(5) Uani 1 1 d .
C7 C 0.0895(4) 1.02629(17) 0.90324(18) 0.0254(6) Uani 1 1 d .
C1 C 0.3857(4) 0.95044(18) 0.83986(19) 0.0300(6) Uani 1 1 d .
C8 C 0.0684(5) 1.12017(18) 0.89579(19) 0.0321(6) Uani 1 1 d .
N1 N 0.5090(4) 0.97285(18) 0.90472(19) 0.0416(7) Uani 1 1 d .
H1A H 0.6035 0.9411 0.9095 0.050 Uiso 1 1 d R
H1B H 0.4642 1.0002 0.9458 0.050 Uiso 1 1 d R
C5 C 0.3447(5) 0.87837(19) 0.7113(2) 0.0357(7) Uani 1 1 d .
H5 H 0.4010 0.8436 0.6695 0.043 Uiso 1 1 d R
C10 C -0.0722(6) 1.1403(2) 0.8237(2) 0.0418(8) Uani 1 1 d .
H10A H -0.0872 1.1991 0.8183 0.050 Uiso 1 1 d R
H10B H -0.2037 1.1157 0.8326 0.050 Uiso 1 1 d R
H10C H -0.0132 1.1182 0.7747 0.050 Uiso 1 1 d R
C15 C -0.0084(5) 0.87340(17) 1.07979(18) 0.0327(6) Uani 1 1 d .
C6 C 0.4637(5) 0.90035(19) 0.7772(2) 0.0361(7) Uani 1 1 d .
H6 H 0.6143 0.8813 0.7817 0.043 Uiso 1 1 d R
C4 C 0.1456(5) 0.90651(17) 0.70617(19) 0.0313(7) Uani 1 1 d .
C16 C -0.0384(6) 0.7810(2) 1.0942(2) 0.0478(9) Uani 1 1 d .
H16A H -0.0619 0.7714 1.1512 0.057 Uiso 1 1 d R
H16B H 0.0808 0.7510 1.0771 0.057 Uiso 1 1 d R
H16C H -0.1545 0.7624 1.0634 0.057 Uiso 1 1 d R
C9 C 0.2789(5) 1.1576(2) 0.8795(3) 0.0457(9) Uani 1 1 d .
H9A H 0.2704 1.2166 0.8742 0.055 Uiso 1 1 d R
H9B H 0.3313 1.1343 0.8298 0.055 Uiso 1 1 d R
H9C H 0.3686 1.1439 0.9238 0.055 Uiso 1 1 d R
C18 C -0.1941(7) 0.9219(3) 1.1062(3) 0.0707(15) Uani 1 1 d .
H18A H -0.2156 0.9159 1.1638 0.085 Uiso 1 1 d R
H18B H -0.3093 0.8999 1.0772 0.085 Uiso 1 1 d R
H18C H -0.1783 0.9794 1.0931 0.085 Uiso 1 1 d R
C11 C -0.0197(7) 1.1565(2) 0.9737(2) 0.0539(10) Uani 1 1 d .
H11A H -0.0335 1.2154 0.9684 0.065 Uiso 1 1 d R
H11B H 0.0700 1.1441 1.0184 0.065 Uiso 1 1 d R
H11C H -0.1513 1.1324 0.9838 0.065 Uiso 1 1 d R
C17 C 0.1850(8) 0.9038(3) 1.1205(3) 0.0686(13) Uani 1 1 d .
H17A H 0.1688 0.8991 1.1786 0.082 Uiso 1 1 d R
H17B H 0.2094 0.9605 1.1064 0.082 Uiso 1 1 d R
H17C H 0.2987 0.8706 1.1033 0.082 Uiso 1 1 d R

loop_
_atom_site_aniso_label
_atom_site_aniso_U_11
_atom_site_aniso_U_22
_atom_site_aniso_U_33
_atom_site_aniso_U_23
_atom_site_aniso_U_13
_atom_site_aniso_U_12
Cl4 0.0702(6) 0.0368(4) 0.0322(4) -0.0114(3) -0.0146(4) 0.0050(4)
S13 0.0294(3) 0.0223(3) 0.0266(4) -0.0001(3) 0.0009(3) 0.0023(3)
O14 0.0479(14) 0.0358(12) 0.0443(15) 0.0034(11) -0.0171(11) -0.0078(10)
C2 0.0302(14) 0.0245(14) 0.0227(15) 0.0029(11) -0.0001(11) -0.0005(11)
C3 0.0295(14) 0.0218(13) 0.0278(15) 0.0014(11) -0.0006(11) 0.0009(11)
N12 0.0352(11) 0.0217(10) 0.0251(12) -0.0013(9) 0.0001(12) 0.0024(9)
C7 0.0265(13) 0.0268(13) 0.0229(15) -0.0011(11) -0.0044(11) 0.0002(11)
C1 0.0276(13) 0.0326(16) 0.0298(17) 0.0077(12) -0.0028(12) -0.0020(12)
C8 0.0475(17) 0.0243(13) 0.0244(15) -0.0011(12) -0.0025(12) 0.0008(13)
N1 0.0302(13) 0.0500(16) 0.0446(17) -0.0014(13) -0.0099(12) 0.0038(12)
C5 0.0470(17) 0.0295(15) 0.0305(17) 0.0018(14) 0.0104(14) 0.0100(13)
C10 0.058(2) 0.0297(15) 0.038(2) 0.0026(14) -0.0120(17) 0.0095(14)
C15 0.0421(17) 0.0286(14) 0.0275(15) 0.0063(12) 0.0039(13) 0.0047(13)
C6 0.0327(14) 0.0383(16) 0.0374(18) 0.0080(13) 0.0090(14) 0.0070(13)
C4 0.0457(18) 0.0253(14) 0.0228(15) 0.0001(11) -0.0019(13) 0.0002(12)
C16 0.063(2) 0.0333(16) 0.047(2) 0.0132(15) 0.0043(18) -0.0019(16)
C9 0.050(2) 0.0319(17) 0.055(2) -0.0006(16) -0.0100(18) -0.0089(14)
C18 0.093(3) 0.060(3) 0.059(3) 0.021(2) 0.051(3) 0.035(2)
C11 0.100(3) 0.0262(15) 0.0354(19) -0.0012(13) 0.014(2) 0.0099(18)
C17 0.096(3) 0.071(3) 0.039(2) 0.012(2) -0.027(2) -0.029(2)

loop_
_atom_type_symbol
_atom_type_description
_atom_type_scat_dispersion_real
_atom_type_scat_dispersion_imag
_atom_type_scat_source
C C 0.0033 0.0016 'International Tables Vol C Tables 4.2.6.8 and 6.1.1.4'
H H 0.0000 0.0000 'International Tables Vol C Tables 4.2.6.8 and 6.1.1.4'
Cl Cl 0.1484 0.1585 'International Tables Vol C Tables 4.2.6.8 and 6.1.1.4'
N N 0.0061 0.0033 'International Tables Vol C Tables 4.2.6.8 and 6.1.1.4'
O O 0.0106 0.0060 'International Tables Vol C Tables 4.2.6.8 and 6.1.1.4'
S S 0.1246 0.1234 'International Tables Vol C Tables 4.2.6.8 and 6.1.1.4'

loop_
_geom_angle_atom_site_label_1
_geom_angle_atom_site_label_2
_geom_angle_atom_site_label_3
_geom_angle
O14 S13 N12 105.15(12)
O14 S13 C15 107.45(16)
N12 S13 C15 95.70(13)
C3 C2 C1 119.7(3)
C3 C2 C7 120.4(2)
C1 C2 C7 119.8(3)
C4 C3 C2 120.2(3)
C4 C3 H3 120.3
C2 C3 H3 119.4
C7 N12 S13 115.6(2)
N12 C7 C2 122.3(3)
N12 C7 C8 118.1(3)
C2 C7 C8 119.7(3)
N1 C1 C6 120.1(3)
N1 C1 C2 121.4(3)
C6 C1 C2 118.6(3)
C11 C8 C9 109.7(3)
C11 C8 C7 110.6(3)
C9 C8 C7 109.0(2)
C11 C8 C10 109.7(3)
C9 C8 C10 108.8(3)
C7 C8 C10 109.1(2)
C1 N1 H1A 110.8
C1 N1 H1B 122.6
H1A N1 H1B 121.0
C6 C5 C4 119.7(3)
C6 C5 H5 119.6
C4 C5 H5 120.7
C8 C10 H10A 110.0
C8 C10 H10B 109.5
H10A C10 H10B 109.5
C8 C10 H10C 108.9
H10A C10 H10C 109.5
H10B C10 H10C 109.5
C18 C15 C17 112.3(4)
C18 C15 C16 111.2(3)
C17 C15 C16 110.9(3)
C18 C15 S13 110.9(2)
C17 C15 S13 105.8(3)
C16 C15 S13 105.4(2)
C5 C6 C1 121.1(3)
C5 C6 H6 121.2
C1 C6 H6 117.7
C3 C4 C5 120.7(3)
C3 C4 Cl4 119.1(2)
C5 C4 Cl4 120.2(2)
C15 C16 H16A 109.2
C15 C16 H16B 110.1
H16A C16 H16B 109.5
C15 C16 H16C 109.1
H16A C16 H16C 109.5
H16B C16 H16C 109.5
C8 C9 H9A 110.9
C8 C9 H9B 108.4
H9A C9 H9B 109.5
C8 C9 H9C 109.1
H9A C9 H9C 109.5
H9B C9 H9C 109.5
C15 C18 H18A 110.3
C15 C18 H18B 107.4
H18A C18 H18B 109.5
C15 C18 H18C 110.7
H18A C18 H18C 109.5
H18B C18 H18C 109.5
C8 C11 H11A 110.1
C8 C11 H11B 109.1
H11A C11 H11B 109.5
C8 C11 H11C 109.2
H11A C11 H11C 109.5
H11B C11 H11C 109.5
C15 C17 H17A 108.6
C15 C17 H17B 110.0
H17A C17 H17B 109.5
C15 C17 H17C 109.8
H17A C17 H17C 109.5
H17B C17 H17C 109.5

loop_
_geom_bond_atom_site_label_1
_geom_bond_atom_site_label_2
_geom_bond_distance
Cl4 C4 1.746(3)
S13 O14 1.488(2)
S13 N12 1.739(2)
S13 C15 1.828(3)
C2 C3 1.394(4)
C2 C1 1.409(4)
C2 C7 1.502(4)
C3 C4 1.382(4)
C3 H3 0.9599
N12 C7 1.283(4)
C7 C8 1.529(4)
C1 N1 1.383(4)
C1 C6 1.404(5)
C8 C11 1.519(5)
C8 C9 1.529(4)
C8 C10 1.533(5)
N1 H1A 0.8081
N1 H1B 0.8568
C5 C6 1.377(5)
C5 C4 1.383(5)
C5 H5 0.9599
C10 H10A 0.9602
C10 H10B 0.9598
C10 H10C 0.9599
C15 C18 1.510(5)
C15 C17 1.513(5)
C15 C16 1.526(4)
C6 H6 1.0361
C16 H16A 0.9599
C16 H16B 0.9600
C16 H16C 0.9600
C9 H9A 0.9601
C9 H9B 0.9599
C9 H9C 0.9600
C18 H18A 0.9599
C18 H18B 0.9600
C18 H18C 0.9599
C11 H11A 0.9599
C11 H11B 0.9599
C11 H11C 0.9599
C17 H17A 0.9599
C17 H17B 0.9601
C17 H17C 0.9600
